data_7121070
loop_
_publ_author_name
'Pe\~nas-Defrutos, M N'
'Bartolom\'e, C'
'Garc\'ia-Melchor, M'
'Espinet, P.'

_publ_section_title
;
 Hidden aryl-exchange processes in stable 16e Rh<sup>III</sup>
 [RhCp*Ar<sub>2</sub>] complexes, and their unexpected transmetalation
 mechanism.
;
_journal_issue 8
_journal_name_full 'Chemical communications (Cambridge, England)'
_journal_page_first 984
_journal_page_last 987
_journal_paper_doi 10.1039/c7cc09352g
_journal_volume 54
_journal_year 2018
_chemical_formula_moiety 'C22 H15 F10 Rh'
_chemical_formula_sum 'C22 H15 F10 Rh'
_chemical_formula_weight 572.25
_space_group_crystal_system orthorhombic
_space_group_IT_number 62
_space_group_name_Hall '-P 2ac 2n'
_space_group_name_H-M_alt 'P n m a'
_symmetry_space_group_name_Hall '-P 2ac 2n'
_symmetry_space_group_name_H-M 'P n m a'
_atom_sites_solution_hydrogens geom
_atom_sites_solution_primary direct
_audit_creation_date 2017-10-16
_audit_creation_method
;
Olex2 1.2-alpha
(compiled 2017.08.10 svn.r3458 for OlexSys, GUI svn.r5381)
;
_audit_update_record
;
2017-12-02 deposited with the CCDC.
2018-01-02 downloaded from the CCDC.
;
_cell_angle_alpha 90
_cell_angle_beta 90
_cell_angle_gamma 90
_cell_formula_units_Z 4
_cell_length_a 12.1906(2)
_cell_length_b 18.7742(3)
_cell_length_c 9.17539(17)
_cell_measurement_reflns_used 3302
_cell_measurement_temperature 294
_cell_measurement_theta_max 76.0200
_cell_measurement_theta_min 4.6770
_cell_volume 2099.96(6)
_computing_cell_refinement
;
CrysAlisPro, Agilent Technologies,
Version 1.171.36.32 (release 02-08-2013 CrysAlis171 .NET)
(compiled Aug  2 2013,16:46:58)
;
_computing_data_collection
;
CrysAlisPro, Agilent Technologies,
Version 1.171.36.32 (release 02-08-2013 CrysAlis171 .NET)
(compiled Aug  2 2013,16:46:58)
;
_computing_data_reduction
;
CrysAlisPro, Agilent Technologies,
Version 1.171.36.32 (release 02-08-2013 CrysAlis171 .NET)
(compiled Aug  2 2013,16:46:58)
;
_computing_molecular_graphics 'Olex2 (Dolomanov et al., 2009)'
_computing_publication_material 'Olex2 (Dolomanov et al., 2009)'
_computing_structure_refinement 'ShelXL (Sheldrick, 2015)'
_computing_structure_solution 'ShelXT (Sheldrick, 2015)'
_diffrn_ambient_temperature 294
_diffrn_detector_area_resol_mean 10.4757
_diffrn_measured_fraction_theta_full 1.000
_diffrn_measured_fraction_theta_max 0.992
_diffrn_measurement_details
;
#__ type_ start__ end____ width___ exp.time_
  1 omega  -67.00  -30.00   1.0000    6.1800
omega____ theta____ kappa____ phi______ frames
    -      -40.9313  -37.0000   60.0000 37

#__ type_ start__ end____ width___ exp.time_
  2 omega -113.00  -71.00   1.0000    6.1800
omega____ theta____ kappa____ phi______ frames
    -      -40.9313  -37.0000   60.0000 42

#__ type_ start__ end____ width___ exp.time_
  3 omega -128.00  -38.00   1.0000    6.1800
omega____ theta____ kappa____ phi______ frames
    -      -40.9313  179.0000  -30.0000 90

#__ type_ start__ end____ width___ exp.time_
  4 omega   86.00  174.00   1.0000   24.7100
omega____ theta____ kappa____ phi______ frames
    -      112.0000   45.0000   60.0000 88

#__ type_ start__ end____ width___ exp.time_
  5 omega   79.00  108.00   1.0000   24.7100
omega____ theta____ kappa____ phi______ frames
    -      112.0000  -94.0000    0.0000 29

#__ type_ start__ end____ width___ exp.time_
  6 omega   56.00   82.00   1.0000   24.7100
omega____ theta____ kappa____ phi______ frames
    -      112.0000  -94.0000  -90.0000 26

#__ type_ start__ end____ width___ exp.time_
  7 omega   74.00  113.00   1.0000   24.7100
omega____ theta____ kappa____ phi______ frames
    -      112.0000 -125.0000 -120.0000 39

#__ type_ start__ end____ width___ exp.time_
  8 omega   57.00  130.00   1.0000   24.7100
omega____ theta____ kappa____ phi______ frames
    -      112.0000  -61.0000  -90.0000 73

#__ type_ start__ end____ width___ exp.time_
  9 omega   45.00  116.00   1.0000   24.7100
omega____ theta____ kappa____ phi______ frames
    -      112.0000 -125.0000  -30.0000 71

#__ type_ start__ end____ width___ exp.time_
 10 omega   32.00   84.00   1.0000   24.7100
omega____ theta____ kappa____ phi______ frames
    -      112.0000  -94.0000 -180.0000 52
;
_diffrn_measurement_device_type 'SuperNova, Dual, Cu at zero, Atlas'
_diffrn_measurement_method '\w scans'
_diffrn_orient_matrix_UB_11 0.0351644000
_diffrn_orient_matrix_UB_12 -0.0294192000
_diffrn_orient_matrix_UB_13 -0.1496632000
_diffrn_orient_matrix_UB_21 -0.1182711000
_diffrn_orient_matrix_UB_22 0.0085333000
_diffrn_orient_matrix_UB_23 -0.0564252000
_diffrn_orient_matrix_UB_31 0.0270707000
_diffrn_orient_matrix_UB_32 0.0760968000
_diffrn_orient_matrix_UB_33 -0.0514692000
_diffrn_radiation_monochromator mirror
_diffrn_radiation_type CuK\a
_diffrn_radiation_wavelength 1.54184
_diffrn_reflns_av_R_equivalents 0.0601
_diffrn_reflns_av_unetI/netI 0.0622
_diffrn_reflns_Laue_measured_fraction_full 1.000
_diffrn_reflns_Laue_measured_fraction_max 0.992
_diffrn_reflns_limit_h_max 15
_diffrn_reflns_limit_h_min -10
_diffrn_reflns_limit_k_max 23
_diffrn_reflns_limit_k_min -14
_diffrn_reflns_limit_l_max 11
_diffrn_reflns_limit_l_min -11
_diffrn_reflns_number 6431
_diffrn_reflns_point_group_measured_fraction_full 1.000
_diffrn_reflns_point_group_measured_fraction_max 0.992
_diffrn_reflns_theta_full 67.684
_diffrn_reflns_theta_max 76.126
_diffrn_reflns_theta_min 4.711
_diffrn_source 'SuperNova (Cu) X-ray Source'
_exptl_absorpt_coefficient_mu 7.480
_exptl_absorpt_correction_T_max 1.00000
_exptl_absorpt_correction_T_min 0.55263
_exptl_absorpt_correction_type multi-scan
_exptl_absorpt_process_details
;
CrysAlisPro, Agilent Technologies,
Version 1.171.36.32 (release 02-08-2013 CrysAlis171 .NET)
(compiled Aug  2 2013,16:46:58)
Empirical absorption correction using spherical harmonics,
 implemented in SCALE3 ABSPACK scaling algorithm.
;
_exptl_crystal_colour black
_exptl_crystal_colour_primary black
_exptl_crystal_density_diffrn 1.810
_exptl_crystal_description plate
_exptl_crystal_F_000 1128
_exptl_crystal_size_max 0.1811
_exptl_crystal_size_mid 0.1146
_exptl_crystal_size_min 0.0272
_refine_diff_density_max 0.733
_refine_diff_density_min -1.367
_refine_diff_density_rms 0.114
_refine_ls_extinction_method none
_refine_ls_goodness_of_fit_ref 1.058
_refine_ls_hydrogen_treatment constr
_refine_ls_matrix_type full
_refine_ls_number_parameters 157
_refine_ls_number_reflns 2249
_refine_ls_number_restraints 0
_refine_ls_restrained_S_all 1.058
_refine_ls_R_factor_all 0.0536
_refine_ls_R_factor_gt 0.0449
_refine_ls_shift/su_max 0.000
_refine_ls_shift/su_mean 0.000
_refine_ls_structure_factor_coef Fsqd
_refine_ls_weighting_details 'w=1/[\s^2^(Fo^2^)+(0.0745P)^2^] where P=(Fo^2^+2Fc^2^)/3'
_refine_ls_weighting_scheme calc
_refine_ls_wR_factor_gt 0.1160
_refine_ls_wR_factor_ref 0.1249
_reflns_Friedel_coverage 0.000
_reflns_number_gt 1899
_reflns_number_total 2249
_reflns_threshold_expression 'I > 2\s(I)'
_cod_data_source_file c7cc09352g2.cif
_cod_data_source_block 4
_cod_depositor_comments 'Adding full bibliography for 7121066--7121070.cif.'
_cod_database_code 7121070
_shelx_shelxl_version_number 2014/7
_chemical_oxdiff_formula 'C22 H15 F10 Rh'
_chemical_oxdiff_usercomment red
_shelx_space_group_comment
;
The symmetry employed for this shelxl refinement is uniquely defined
by the following loop, which should always be used as a source of
symmetry information in preference to the above space-group names.
They are only intended as comments.
;
_reflns_odcompleteness_completeness 99.88
_reflns_odcompleteness_iscentric 1
_reflns_odcompleteness_theta 74.33
_olex2_refinement_description
;
1. Fixed Uiso
 At 1.5 times of:
  All C(H,H,H) groups
2. Others
 Fixed Sof: H38A(0.5) H38B(0.5) H38C(0.5)
3.a Idealised Me refined as rotating group:
 C38(H38A,H38B,H38C), C36(H36A,H36B,H36C), C37(H37A,H37B,H37C)
;
_olex2_submission_special_instructions 'No special instructions were received'

loop_
_space_group_symop_operation_xyz
'x, y, z'
'-x+1/2, -y, z+1/2'
'-x, y+1/2, -z'
'x+1/2, -y+1/2, -z+1/2'
'-x, -y, -z'
'x-1/2, y, -z-1/2'
'x, -y-1/2, z'
'-x-1/2, y-1/2, z-1/2'

loop_
_atom_site_label
_atom_site_type_symbol
_atom_site_fract_x
_atom_site_fract_y
_atom_site_fract_z
_atom_site_U_iso_or_equiv
_atom_site_adp_type
_atom_site_occupancy
_atom_site_site_symmetry_order
_atom_site_calc_flag
_atom_site_refinement_flags_posn
_atom_site_refinement_flags_adp
_atom_site_refinement_flags_occupancy
_atom_site_disorder_assembly
_atom_site_disorder_group
Rh1 Rh 0.66723(3) 0.7500 0.52443(4) 0.03625(17) Uani 1 2 d S T P . .
F13 F 0.6005(4) 0.55495(17) 0.0978(4) 0.0883(11) Uani 1 1 d . . . . .
F15 F 0.3533(3) 0.5497(2) 0.4911(6) 0.0932(13) Uani 1 1 d . . . . .
F12 F 0.7047(3) 0.66598(17) 0.2186(4) 0.0733(9) Uani 1 1 d . . . . .
F16 F 0.4538(3) 0.66353(18) 0.6102(4) 0.0771(9) Uani 1 1 d . . . . .
F14 F 0.4248(4) 0.49586(17) 0.2326(5) 0.0981(14) Uani 1 1 d . . . . .
C15 C 0.4396(4) 0.5796(2) 0.4231(7) 0.0615(12) Uani 1 1 d . . . . .
C16 C 0.4927(4) 0.6377(2) 0.4807(5) 0.0512(9) Uani 1 1 d . . . . .
C33 C 0.8411(4) 0.7500 0.5319(7) 0.0465(14) Uani 1 2 d S T P . .
C38 C 0.9095(6) 0.7500 0.3983(9) 0.0677(18) Uani 1 2 d S T P . .
H38A H 0.8795 0.7170 0.3290 0.102 Uiso 0.5 1 calc GR . . A -1
H38B H 0.9830 0.7360 0.4225 0.102 Uiso 0.5 1 calc GR . . A -1
H38C H 0.9103 0.7969 0.3568 0.102 Uiso 0.5 1 calc GR . . A -1
C32 C 0.8039(3) 0.81258(18) 0.6106(5) 0.0441(8) Uani 1 1 d . . . . .
C14 C 0.4759(5) 0.5520(2) 0.2935(6) 0.0632(13) Uani 1 1 d . . . . .
C13 C 0.5647(5) 0.5816(2) 0.2258(5) 0.0578(11) Uani 1 1 d . . . . .
C11 C 0.5826(3) 0.66904(17) 0.4185(4) 0.0423(7) Uani 1 1 d . . . . .
C36 C 0.6797(5) 0.8332(3) 0.8355(7) 0.0676(13) Uani 1 1 d . . . . .
H36A H 0.6031 0.8212 0.8346 0.101 Uiso 1 1 calc GR . . . .
H36B H 0.6884 0.8828 0.8124 0.101 Uiso 1 1 calc GR . . . .
H36C H 0.7094 0.8240 0.9306 0.101 Uiso 1 1 calc GR . . . .
C31 C 0.7386(3) 0.78935(18) 0.7257(4) 0.0426(8) Uani 1 1 d . . . . .
C12 C 0.6162(4) 0.6392(2) 0.2886(5) 0.0494(9) Uani 1 1 d . . . . .
C37 C 0.8307(4) 0.8879(3) 0.5718(9) 0.0695(15) Uani 1 1 d . . . . .
H37A H 0.8249 0.8940 0.4682 0.104 Uiso 1 1 calc GR . . . .
H37B H 0.9041 0.8987 0.6025 0.104 Uiso 1 1 calc GR . . . .
H37C H 0.7802 0.9194 0.6197 0.104 Uiso 1 1 calc GR . . . .

loop_
_atom_site_aniso_label
_atom_site_aniso_U_11
_atom_site_aniso_U_22
_atom_site_aniso_U_33
_atom_site_aniso_U_23
_atom_site_aniso_U_13
_atom_site_aniso_U_12
Rh1 0.0421(2) 0.0299(2) 0.0368(3) 0.000 -0.00424(13) 0.000
F13 0.132(3) 0.0632(16) 0.070(2) -0.0284(16) 0.005(2) -0.0070(19)
F15 0.069(2) 0.079(2) 0.131(4) -0.005(2) 0.013(2) -0.0329(19)
F12 0.093(2) 0.0690(16) 0.0583(16) -0.0121(14) 0.0206(17) -0.0215(16)
F16 0.0666(17) 0.088(2) 0.077(2) -0.0229(18) 0.0235(16) -0.0204(15)
F14 0.111(3) 0.0544(15) 0.129(4) -0.0242(19) -0.025(3) -0.0304(16)
C15 0.054(2) 0.0468(19) 0.084(3) 0.001(2) -0.009(2) -0.0087(17)
C16 0.049(2) 0.0460(19) 0.058(2) -0.0047(17) -0.0013(18) -0.0037(17)
C33 0.033(2) 0.047(3) 0.059(4) 0.000 0.000(2) 0.000
C38 0.059(4) 0.082(4) 0.062(4) 0.000 0.017(3) 0.000
C32 0.0449(17) 0.0375(16) 0.050(2) -0.0021(15) -0.0110(17) -0.0048(14)
C14 0.078(3) 0.0345(16) 0.077(3) -0.0100(19) -0.023(3) -0.0058(17)
C13 0.083(3) 0.0366(17) 0.054(2) -0.0090(17) -0.011(2) 0.0014(18)
C11 0.0477(18) 0.0348(14) 0.0442(19) -0.0012(15) -0.0046(16) 0.0006(13)
C36 0.078(3) 0.063(3) 0.063(3) -0.013(2) 0.003(3) 0.015(2)
C31 0.0499(19) 0.0417(18) 0.0362(16) -0.0064(15) -0.0102(15) 0.0016(14)
C12 0.063(2) 0.0411(17) 0.045(2) -0.0028(16) -0.0051(19) -0.0028(16)
C37 0.072(3) 0.043(2) 0.093(4) 0.009(3) -0.014(3) -0.0141(18)

loop_
_atom_type_symbol
_atom_type_description
_atom_type_scat_dispersion_real
_atom_type_scat_dispersion_imag
_atom_type_scat_source
C C 0.0181 0.0091 'International Tables Vol C Tables 4.2.6.8 and 6.1.1.4'
H H 0.0000 0.0000 'International Tables Vol C Tables 4.2.6.8 and 6.1.1.4'
F F 0.0727 0.0534 'International Tables Vol C Tables 4.2.6.8 and 6.1.1.4'
Rh Rh 0.0927 3.6045 'International Tables Vol C Tables 4.2.6.8 and 6.1.1.4'

loop_
_exptl_crystal_face_index_h
_exptl_crystal_face_index_k
_exptl_crystal_face_index_l
_exptl_crystal_face_perp_dist
_exptl_oxdiff_crystal_face_indexfrac_h
_exptl_oxdiff_crystal_face_indexfrac_k
_exptl_oxdiff_crystal_face_indexfrac_l
_exptl_oxdiff_crystal_face_x
_exptl_oxdiff_crystal_face_y
_exptl_oxdiff_crystal_face_z
-4 -5 -4 0.0498 -3.9999 -5.0000 -4.0000 0.6051 0.6561 -0.2829
2 11 -2 0.0345 2.0000 11.0000 -2.0000 0.0460 -0.0298 0.9941
1 -12 0 0.0088 1.0000 -12.0000 -0.0000 0.3882 -0.2207 -0.8861
4 5 4 0.0498 3.9999 5.0000 4.0000 -0.6051 -0.6561 0.2829
-2 -11 2 0.0345 -2.0000 -11.0000 2.0000 -0.0460 0.0298 -0.9941
-1 12 0 0.0183 -1.0000 12.0000 0.0000 -0.3882 0.2207 0.8861
3 -2 -5 0.0537 3.0000 -2.0000 -5.0000 0.9126 -0.0898 0.1864
-3 2 5 0.0537 -3.0000 2.0000 5.0000 -0.9126 0.0898 -0.1864

loop_
_geom_angle_atom_site_label_1
_geom_angle_atom_site_label_2
_geom_angle_atom_site_label_3
_geom_angle
_geom_angle_site_symmetry_1
_geom_angle_site_symmetry_3
C33 Rh1 C32 39.36(14) . .
C33 Rh1 C32 39.36(14) . 7_575
C33 Rh1 C31 64.7(2) . .
C33 Rh1 C31 64.7(2) . 7_575
C32 Rh1 C32 65.01(19) 7_575 .
C11 Rh1 C33 120.75(14) . .
C11 Rh1 C33 120.74(14) 7_575 .
C11 Rh1 C32 160.10(15) 7_575 7_575
C11 Rh1 C32 98.88(14) 7_575 .
C11 Rh1 C32 160.10(15) . .
C11 Rh1 C32 98.88(13) . 7_575
C11 Rh1 C11 94.0(2) . 7_575
C11 Rh1 C31 110.36(14) 7_575 .
C11 Rh1 C31 110.36(14) . 7_575
C11 Rh1 C31 147.75(15) . .
C11 Rh1 C31 147.75(15) 7_575 7_575
C31 Rh1 C32 64.54(14) . 7_575
C31 Rh1 C32 37.27(17) 7_575 7_575
C31 Rh1 C32 64.54(14) 7_575 .
C31 Rh1 C32 37.28(17) . .
C31 Rh1 C31 39.80(19) . 7_575
F15 C15 C16 121.4(6) . .
F15 C15 C14 119.8(4) . .
C14 C15 C16 118.8(5) . .
F16 C16 C15 116.9(5) . .
F16 C16 C11 119.1(4) . .
C11 C16 C15 123.9(5) . .
C38 C33 Rh1 122.4(5) . .
C32 C33 Rh1 72.8(3) . .
C32 C33 Rh1 72.8(3) 7_575 .
C32 C33 C38 125.9(3) . .
C32 C33 C38 125.9(3) 7_575 .
C32 C33 C32 108.1(5) 7_575 .
C33 C38 H38A 109.5 . .
C33 C38 H38B 109.5 . .
C33 C38 H38C 109.5 . .
H38A C38 H38B 109.5 . .
H38A C38 H38C 109.5 . .
H38B C38 H38C 109.5 . .
C33 C32 Rh1 67.9(2) . .
C33 C32 C37 125.4(5) . .
C31 C32 Rh1 70.7(2) . .
C31 C32 C33 107.6(3) . .
C31 C32 C37 127.0(4) . .
C37 C32 Rh1 126.1(3) . .
F14 C14 C15 120.5(5) . .
F14 C14 C13 119.8(5) . .
C13 C14 C15 119.7(4) . .
F13 C13 C14 120.1(4) . .
F13 C13 C12 120.5(5) . .
C14 C13 C12 119.4(5) . .
C16 C11 Rh1 121.1(3) . .
C16 C11 C12 115.1(4) . .
C12 C11 Rh1 123.6(3) . .
H36A C36 H36B 109.5 . .
H36A C36 H36C 109.5 . .
H36B C36 H36C 109.5 . .
C31 C36 H36A 109.5 . .
C31 C36 H36B 109.5 . .
C31 C36 H36C 109.5 . .
C32 C31 Rh1 72.0(2) . .
C32 C31 C36 128.1(4) . .
C32 C31 C31 108.2(2) . 7_575
C36 C31 Rh1 124.9(3) . .
C31 C31 Rh1 70.10(9) 7_575 .
C31 C31 C36 123.6(3) 7_575 .
F12 C12 C13 117.2(4) . .
F12 C12 C11 119.8(4) . .
C13 C12 C11 123.0(4) . .
C32 C37 H37A 109.5 . .
C32 C37 H37B 109.5 . .
C32 C37 H37C 109.5 . .
H37A C37 H37B 109.5 . .
H37A C37 H37C 109.5 . .
H37B C37 H37C 109.5 . .

loop_
_geom_bond_atom_site_label_1
_geom_bond_atom_site_label_2
_geom_bond_distance
_geom_bond_site_symmetry_2
Rh1 C33 2.121(5) .
Rh1 C32 2.186(4) .
Rh1 C32 2.186(4) 7_575
Rh1 C11 2.078(4) 7_575
Rh1 C11 2.078(4) .
Rh1 C31 2.171(4) 7_575
Rh1 C31 2.170(4) .
F13 C13 1.350(6) .
F15 C15 1.346(7) .
F12 C12 1.351(6) .
F16 C16 1.368(6) .
F14 C14 1.346(5) .
C15 C16 1.373(6) .
C15 C14 1.370(9) .
C16 C11 1.369(6) .
C33 C38 1.483(9) .
C33 C32 1.452(5) 7_575
C33 C32 1.452(5) .
C38 H38A 0.9600 .
C38 H38B 0.9600 .
C38 H38C 0.9600 .
C32 C31 1.392(6) .
C32 C37 1.494(6) .
C14 C13 1.366(8) .
C13 C12 1.377(6) .
C11 C12 1.379(6) .
C36 H36A 0.9600 .
C36 H36B 0.9600 .
C36 H36C 0.9600 .
C36 C31 1.487(6) .
C31 C31 1.478(7) 7_575
C37 H37A 0.9600 .
C37 H37B 0.9600 .
C37 H37C 0.9600 .
